data_4307640
loop_
_publ_author_name
'Frank B. Johansson'
'Andrew D. Bond'
'Christine J. McKenzie'

_publ_contact_author_address
;
 University of Southern Denmark
 Department of Physics and Chemistry
 Campusvej 55
 5230 Odense
 Denmark
;
_publ_contact_author_email adb@chem.sdu.dk
_publ_contact_author_fax '+45 6615 8780'
_publ_contact_author_name 'Andrew D. Bond'
_publ_contact_author_phone '+45 6650 2545'
_publ_section_title
;
Functional Tetrametallic Linker Modules for Coordination Polymers and
Metal-Organic Frameworks
;
_journal_name_full 'Inorganic Chemistry'
_journal_page_first 2224
_journal_page_last 2236
_journal_paper_doi 10.1021/ic062131s
_journal_volume 46
_journal_year 2007
_chemical_absolute_configuration ad
_chemical_formula_moiety
;
 C117 H120 Co6 N18 O15 6+, 6(Cl O4 -), 6(C3 H6 O)
;
_chemical_formula_sum 'C135 H156 Cl6 Co6 N18 O45'
_chemical_formula_weight 3317.06
_space_group_IT_number 198
_symmetry_cell_setting cubic
_symmetry_space_group_name_Hall 'P 2ac 2ab 3'
_symmetry_space_group_name_H-M 'P 21 3'
_atom_sites_solution_hydrogens geom
_atom_sites_solution_primary direct
_atom_sites_solution_secondary difmap
_cell_angle_alpha 90.00
_cell_angle_beta 90.00
_cell_angle_gamma 90.00
_cell_formula_units_Z 4
_cell_length_a 25.1232(11)
_cell_length_b 25.1232(11)
_cell_length_c 25.1232(11)
_cell_measurement_reflns_used 7539
_cell_measurement_temperature 180(2)
_cell_measurement_theta_max 18.25
_cell_measurement_theta_min 2.43
_cell_volume 15857.1(12)
_computing_cell_refinement 'SAINT v.7.06a (Bruker, 2003)'
_computing_data_collection 'APEX2 v.1.0-22 (Bruker-Nonius, 2004)'
_computing_data_reduction 'SAINT v.7.06a'
_computing_molecular_graphics 'SHELXTL v.6.10'
_computing_publication_material 'SHELXTL v.6.10'
_computing_structure_refinement 'SHELXTL v.6.10'
_computing_structure_solution 'SHELXTL v.6.10 (Sheldrick, 2000)'
_diffrn_ambient_temperature 180(2)
_diffrn_measured_fraction_theta_full 0.987
_diffrn_measured_fraction_theta_max 0.987
_diffrn_measurement_device_type 'Bruker-Nonius X8APEX-II CCD'
_diffrn_measurement_method 'thin-slice \w and \f scans'
_diffrn_radiation_monochromator graphite
_diffrn_radiation_source 'fine-focus sealed tube'
_diffrn_radiation_type MoK\a
_diffrn_radiation_wavelength 0.71073
_diffrn_reflns_av_R_equivalents 0.0604
_diffrn_reflns_av_sigmaI/netI 0.0392
_diffrn_reflns_limit_h_max 27
_diffrn_reflns_limit_h_min -23
_diffrn_reflns_limit_k_max 27
_diffrn_reflns_limit_k_min -20
_diffrn_reflns_limit_l_max 27
_diffrn_reflns_limit_l_min -25
_diffrn_reflns_number 81624
_diffrn_reflns_theta_full 22.97
_diffrn_reflns_theta_max 22.97
_diffrn_reflns_theta_min 3.53
_diffrn_standards_number 0
_exptl_absorpt_coefficient_mu 0.797
_exptl_absorpt_correction_T_max 0.857
_exptl_absorpt_correction_T_min 0.722
_exptl_absorpt_correction_type multi-scan
_exptl_absorpt_process_details 'SADABS v.2.10 (Sheldrick, 2003)'
_exptl_crystal_colour black
_exptl_crystal_density_diffrn 1.389
_exptl_crystal_density_method 'not measured'
_exptl_crystal_description tetrahedron
_exptl_crystal_F_000 6864
_exptl_crystal_size_max 0.20
_exptl_crystal_size_mid 0.20
_exptl_crystal_size_min 0.20
_refine_diff_density_max 1.130
_refine_diff_density_min -0.848
_refine_diff_density_rms 0.114
_refine_ls_abs_structure_details 'Flack H D (1983), Acta Cryst. A39, 876-881'
_refine_ls_abs_structure_Flack -0.03(4)
_refine_ls_extinction_method none
_refine_ls_goodness_of_fit_ref 1.045
_refine_ls_hydrogen_treatment constr
_refine_ls_matrix_type full
_refine_ls_number_parameters 538
_refine_ls_number_reflns 7265
_refine_ls_number_restraints 52
_refine_ls_restrained_S_all 1.044
_refine_ls_R_factor_all 0.1153
_refine_ls_R_factor_gt 0.0878
_refine_ls_shift/su_max 0.000
_refine_ls_shift/su_mean 0.000
_refine_ls_structure_factor_coef Fsqd
_refine_ls_weighting_details 'calc w=1/[\s^2^(Fo^2^)+(0.1847P)^2^+28.2439P] where P=(Fo^2^+2Fc^2^)/3'
_refine_ls_weighting_scheme calc
_refine_ls_wR_factor_gt 0.2400
_refine_ls_wR_factor_ref 0.2701
_reflns_number_gt 5545
_reflns_number_total 7265
_reflns_threshold_expression I>2\s(I)
_cod_data_source_file ic062131ssi20061110_025004_1.cif
_cod_data_source_block 9
_cod_database_code 4307640

loop_
_symmetry_equiv_pos_as_xyz
'x, y, z'
'-x+1/2, -y, z+1/2'
'-x, y+1/2, -z+1/2'
'x+1/2, -y+1/2, -z'
'z, x, y'
'z+1/2, -x+1/2, -y'
'-z+1/2, -x, y+1/2'
'-z, x+1/2, -y+1/2'
'y, z, x'
'-y, z+1/2, -x+1/2'
'y+1/2, -z+1/2, -x'
'-y+1/2, -z, x+1/2'

loop_
_atom_site_label
_atom_site_type_symbol
_atom_site_fract_x
_atom_site_fract_y
_atom_site_fract_z
_atom_site_U_iso_or_equiv
_atom_site_adp_type
_atom_site_occupancy
_atom_site_symmetry_multiplicity
_atom_site_calc_flag
_atom_site_refinement_flags
_atom_site_disorder_assembly
_atom_site_disorder_group
Co1 Co 0.85953(6) 0.33230(5) 0.53412(6) 0.0580(4) Uani 1 1 d . . .
Co2 Co 0.84879(5) 0.40959(5) 0.63290(5) 0.0530(4) Uani 1 1 d . . .
O1 O 0.8251(3) 0.3929(3) 0.5633(3) 0.0556(17) Uani 1 1 d . . .
O2 O 0.8834(3) 0.3129(3) 0.6014(3) 0.0632(18) Uani 1 1 d . . .
O3 O 0.8519(3) 0.3357(2) 0.6424(3) 0.0605(17) Uani 1 1 d . . .
O4 O 0.9231(3) 0.3755(3) 0.5280(3) 0.0535(16) Uani 1 1 d . . .
O5 O 0.9194(3) 0.4170(2) 0.6075(2) 0.0516(16) Uani 1 1 d . . .
N1 N 0.8358(3) 0.3520(4) 0.4594(3) 0.062(2) Uani 1 1 d . . .
N2 N 0.8974(4) 0.2776(4) 0.4960(5) 0.077(3) Uani 1 1 d . . .
N3 N 0.7970(4) 0.2902(3) 0.5360(4) 0.072(3) Uani 1 1 d . . .
N4 N 0.7784(3) 0.4129(3) 0.6658(3) 0.059(2) Uani 1 1 d . . .
N5 N 0.8346(3) 0.4863(3) 0.6160(3) 0.052(2) Uani 1 1 d . . .
N6 N 0.8724(4) 0.4168(3) 0.7058(3) 0.061(2) Uani 1 1 d . . .
C1 C 0.7770(4) 0.4068(4) 0.5445(4) 0.058(3) Uani 1 1 d . . .
C2 C 0.7720(4) 0.4172(5) 0.4901(4) 0.063(3) Uani 1 1 d . . .
C3 C 0.7218(5) 0.4309(5) 0.4693(5) 0.076(3) Uani 1 1 d . . .
H3A H 0.7192 0.4369 0.4320 0.091 Uiso 1 1 calc R . .
C4 C 0.6770(4) 0.4361(5) 0.4991(5) 0.084(4) Uani 1 1 d D . .
C5 C 0.6837(5) 0.4242(5) 0.5549(5) 0.070(3) Uani 1 1 d . . .
H5A H 0.6536 0.4274 0.5777 0.084 Uiso 1 1 calc R . .
C6 C 0.7321(4) 0.4081(4) 0.5773(4) 0.058(3) Uani 1 1 d . . .
C7 C 0.6224(4) 0.4433(4) 0.4721(4) 0.114(7) Uani 1 1 d D . .
C8 C 0.6093(7) 0.3928(5) 0.4388(6) 0.139(7) Uiso 1 1 d D . .
H8A H 0.6070 0.3619 0.4625 0.208 Uiso 1 1 calc R . .
H8B H 0.6374 0.3869 0.4125 0.208 Uiso 1 1 calc R . .
H8C H 0.5752 0.3978 0.4205 0.208 Uiso 1 1 calc R . .
C9 C 0.5791(5) 0.4524(6) 0.5130(5) 0.121(6) Uiso 1 1 d D . .
H9A H 0.5881 0.4836 0.5348 0.182 Uiso 1 1 calc R . .
H9B H 0.5760 0.4210 0.5360 0.182 Uiso 1 1 calc R . .
H9C H 0.5451 0.4586 0.4949 0.182 Uiso 1 1 calc R . .
C10 C 0.6256(6) 0.4907(5) 0.4330(5) 0.116(5) Uiso 1 1 d D . .
H10A H 0.6352 0.5231 0.4525 0.175 Uiso 1 1 calc R . .
H10B H 0.5909 0.4957 0.4158 0.175 Uiso 1 1 calc R . .
H10C H 0.6526 0.4834 0.4058 0.175 Uiso 1 1 calc R . .
C11 C 0.8191(5) 0.4094(5) 0.4566(4) 0.070(3) Uani 1 1 d . . .
H11A H 0.8484 0.4326 0.4691 0.084 Uiso 1 1 calc R . .
H11B H 0.8108 0.4191 0.4193 0.084 Uiso 1 1 calc R . .
C12 C 0.8830(5) 0.3396(6) 0.4255(4) 0.078(4) Uani 1 1 d . . .
H12A H 0.9106 0.3675 0.4294 0.094 Uiso 1 1 calc R . .
H12B H 0.8725 0.3375 0.3875 0.094 Uiso 1 1 calc R . .
C13 C 0.9044(5) 0.2860(6) 0.4445(5) 0.074(4) Uani 1 1 d . . .
C14 C 0.9270(6) 0.2506(7) 0.4127(7) 0.097(5) Uani 1 1 d . . .
H14A H 0.9312 0.2581 0.3759 0.116 Uiso 1 1 calc R . .
C15 C 0.9441(6) 0.2034(7) 0.4328(9) 0.108(6) Uani 1 1 d . . .
H15A H 0.9607 0.1777 0.4105 0.130 Uiso 1 1 calc R . .
C16 C 0.9368(6) 0.1940(6) 0.4861(8) 0.098(5) Uani 1 1 d . . .
H16A H 0.9487 0.1616 0.5014 0.117 Uiso 1 1 calc R . .
C17 C 0.9129(5) 0.2307(5) 0.5166(6) 0.079(4) Uani 1 1 d . . .
H17A H 0.9069 0.2235 0.5532 0.095 Uiso 1 1 calc R . .
C18 C 0.7902(5) 0.3170(5) 0.4438(5) 0.073(3) Uani 1 1 d . . .
H18A H 0.8028 0.2895 0.4185 0.088 Uiso 1 1 calc R . .
H18B H 0.7628 0.3386 0.4255 0.088 Uiso 1 1 calc R . .
C19 C 0.7657(5) 0.2902(5) 0.4919(6) 0.073(3) Uani 1 1 d . . .
C20 C 0.7179(5) 0.2655(6) 0.4894(7) 0.098(5) Uani 1 1 d . . .
H20A H 0.6956 0.2678 0.4590 0.118 Uiso 1 1 calc R . .
C21 C 0.7028(7) 0.2348(8) 0.5372(12) 0.151(11) Uani 1 1 d . . .
H21A H 0.6698 0.2163 0.5376 0.181 Uiso 1 1 calc R . .
C22 C 0.7346(8) 0.2325(6) 0.5798(8) 0.102(5) Uani 1 1 d . . .
H22A H 0.7248 0.2120 0.6100 0.122 Uiso 1 1 calc R . .
C23 C 0.7815(6) 0.2603(5) 0.5792(6) 0.086(4) Uani 1 1 d . . .
H23A H 0.8040 0.2589 0.6095 0.104 Uiso 1 1 calc R . .
C24 C 0.7367(4) 0.3867(4) 0.6327(4) 0.058(3) Uani 1 1 d . . .
H24A H 0.7018 0.3908 0.6507 0.069 Uiso 1 1 calc R . .
H24B H 0.7445 0.3481 0.6307 0.069 Uiso 1 1 calc R . .
C25 C 0.7655(4) 0.4697(4) 0.6782(4) 0.062(3) Uani 1 1 d . . .
H25A H 0.7264 0.4747 0.6779 0.075 Uiso 1 1 calc R . .
H25B H 0.7788 0.4787 0.7142 0.075 Uiso 1 1 calc R . .
C26 C 0.7895(5) 0.5050(4) 0.6396(4) 0.060(3) Uani 1 1 d . . .
C27 C 0.7696(5) 0.5569(5) 0.6255(5) 0.073(3) Uani 1 1 d . . .
H27A H 0.7382 0.5704 0.6418 0.088 Uiso 1 1 calc R . .
C28 C 0.7956(6) 0.5858(5) 0.5895(6) 0.089(4) Uani 1 1 d . . .
H28A H 0.7828 0.6202 0.5803 0.107 Uiso 1 1 calc R . .
C29 C 0.8422(5) 0.5657(4) 0.5647(4) 0.064(3) Uani 1 1 d . . .
H29A H 0.8609 0.5862 0.5391 0.077 Uiso 1 1 calc R . .
C30 C 0.8595(4) 0.5161(4) 0.5787(4) 0.059(3) Uani 1 1 d . . .
H30A H 0.8902 0.5020 0.5616 0.071 Uiso 1 1 calc R . .
C31 C 0.7839(5) 0.3831(4) 0.7159(4) 0.066(3) Uani 1 1 d . . .
H31A H 0.7850 0.3443 0.7089 0.079 Uiso 1 1 calc R . .
H31B H 0.7535 0.3907 0.7398 0.079 Uiso 1 1 calc R . .
C32 C 0.8346(5) 0.4012(4) 0.7406(4) 0.063(3) Uani 1 1 d . . .
C33 C 0.8488(6) 0.3982(5) 0.7961(5) 0.080(4) Uani 1 1 d . . .
H33A H 0.8231 0.3862 0.8212 0.096 Uiso 1 1 calc R . .
C34 C 0.8977(8) 0.4121(6) 0.8130(5) 0.094(5) Uani 1 1 d . . .
H34A H 0.9070 0.4108 0.8496 0.113 Uiso 1 1 calc R . .
C35 C 0.9338(6) 0.4282(5) 0.7752(5) 0.081(3) Uani 1 1 d . . .
H35A H 0.9690 0.4368 0.7860 0.097 Uiso 1 1 calc R . .
C36 C 0.9211(5) 0.4321(4) 0.7238(5) 0.069(3) Uani 1 1 d . . .
H36A H 0.9465 0.4458 0.6994 0.083 Uiso 1 1 calc R . .
C37 C 0.9408(4) 0.4064(4) 0.5633(4) 0.050(2) Uani 1 1 d . . .
C38 C 0.9908(4) 0.4347(4) 0.5509(4) 0.050(2) Uani 1 1 d . . .
C39 C 1.0216(4) 0.4196(4) 0.5057(4) 0.048(2) Uani 1 1 d . . .
H39A H 1.0119 0.3890 0.4858 0.058 Uiso 1 1 calc R . .
Cl1 Cl 0.94773(10) 0.55227(10) 0.44773(10) 0.0596(11) Uiso 1 3 d SD . .
O1A O 0.9566(4) 0.5778(3) 0.4964(3) 0.102(3) Uiso 1 1 d D . .
O1B O 0.9156(2) 0.5844(2) 0.4156(2) 0.122(6) Uiso 1 3 d SD . .
Cl2 Cl 0.93173(18) 0.19812(18) 0.26159(18) 0.1115(13) Uiso 1 1 d D . .
O2A O 0.9355(6) 0.1734(6) 0.2124(4) 0.197(7) Uiso 1 1 d D . .
O2B O 0.9805(4) 0.1921(5) 0.2881(5) 0.159(5) Uiso 1 1 d D . .
O2C O 0.9187(7) 0.2509(4) 0.2569(7) 0.212(8) Uiso 1 1 d D . .
O2D O 0.8927(5) 0.1712(6) 0.2922(6) 0.213(8) Uiso 1 1 d D . .
Cl3 Cl 0.7148(2) 0.2852(2) 0.7852(2) 0.064(2) Uiso 0.50 3 d SPD . .
O3A O 0.7477(6) 0.3179(6) 0.8165(6) 0.094(5) Uiso 0.50 1 d PD A .
O3B O 0.7466(3) 0.2534(3) 0.7534(3) 0.066(7) Uiso 0.50 3 d SPD A .
Cl4 Cl 0.7683(3) 0.2317(3) 0.7317(3) 0.099(4) Uiso 0.50 3 d SPD A 2
O4A O 0.8002(6) 0.2658(6) 0.7620(7) 0.091(5) Uiso 0.50 1 d PD A 2
O4B O 0.8004(4) 0.1996(4) 0.6996(4) 0.116(12) Uiso 0.50 3 d SPD A 2
Cl5 Cl 0.9183(5) 0.0817(5) 0.5817(5) 0.286(9) Uiso 1 3 d SD . .
O5A O 0.923(6) 0.031(2) 0.604(4) 0.53(8) Uiso 0.50 1 d PD . .
O5B O 0.8864(5) 0.1136(5) 0.6136(5) 0.072(7) Uiso 0.50 3 d SPD . .
O5C O 0.903(2) 0.0538(12) 0.6278(12) 0.234(19) Uiso 0.50 1 d PD . .
O5D O 0.9501(6) 0.0499(6) 0.5499(6) 0.25(4) Uiso 0.50 3 d SPD . .
O1S O 0.6280(8) 0.4293(8) 0.7016(9) 0.213(4) Uiso 1 1 d D . .
C1S C 0.6159(9) 0.4312(5) 0.7500(9) 0.213(4) Uiso 1 1 d D . .
C2S C 0.5566(9) 0.4243(13) 0.7623(12) 0.213(4) Uiso 1 1 d D . .
H2SA H 0.5372 0.4174 0.7291 0.319 Uiso 1 1 calc R . .
H2SB H 0.5428 0.4569 0.7789 0.319 Uiso 1 1 calc R . .
H2SC H 0.5517 0.3943 0.7867 0.319 Uiso 1 1 calc R . .
C3S C 0.6574(11) 0.4399(12) 0.7949(10) 0.213(4) Uiso 1 1 d D . .
H3SA H 0.6924 0.4470 0.7791 0.319 Uiso 1 1 calc R . .
H3SB H 0.6594 0.4079 0.8171 0.319 Uiso 1 1 calc R . .
H3SC H 0.6467 0.4703 0.8168 0.319 Uiso 1 1 calc R . .
O2S O 0.6973(9) 0.1071(8) 0.4839(9) 0.213(4) Uiso 1 1 d D . .
C4S C 0.7409(9) 0.1013(8) 0.4591(8) 0.213(4) Uiso 1 1 d D . .
C5S C 0.7418(12) 0.0582(12) 0.4164(12) 0.213(4) Uiso 1 1 d D . .
H5S1 H 0.7083 0.0382 0.4173 0.319 Uiso 1 1 calc R . .
H5S2 H 0.7716 0.0339 0.4231 0.319 Uiso 1 1 calc R . .
H5S3 H 0.7461 0.0747 0.3813 0.319 Uiso 1 1 calc R . .
C6S C 0.7898(10) 0.1370(11) 0.4724(12) 0.213(4) Uiso 1 1 d D . .
H6S1 H 0.7809 0.1608 0.5020 0.319 Uiso 1 1 calc R . .
H6S2 H 0.7994 0.1582 0.4411 0.319 Uiso 1 1 calc R . .
H6S3 H 0.8200 0.1144 0.4825 0.319 Uiso 1 1 calc R . .

loop_
_atom_site_aniso_label
_atom_site_aniso_U_11
_atom_site_aniso_U_22
_atom_site_aniso_U_33
_atom_site_aniso_U_23
_atom_site_aniso_U_13
_atom_site_aniso_U_12
Co1 0.0582(8) 0.0507(8) 0.0653(9) -0.0073(6) 0.0196(7) -0.0066(6)
Co2 0.0646(9) 0.0443(7) 0.0500(8) 0.0058(6) 0.0126(6) 0.0043(6)
O1 0.063(4) 0.051(4) 0.053(4) -0.004(3) 0.023(3) 0.000(3)
O2 0.071(5) 0.048(4) 0.070(5) 0.003(3) 0.019(4) 0.004(3)
O3 0.075(4) 0.045(4) 0.062(4) 0.009(3) 0.026(4) 0.005(3)
O4 0.058(4) 0.046(4) 0.056(4) -0.005(3) 0.013(3) -0.002(3)
O5 0.061(4) 0.042(3) 0.052(4) 0.003(3) 0.013(3) -0.003(3)
N1 0.049(5) 0.076(6) 0.060(5) -0.020(4) 0.010(4) -0.014(4)
N2 0.056(6) 0.059(6) 0.117(9) -0.024(6) 0.024(5) -0.014(5)
N3 0.081(7) 0.051(5) 0.084(7) -0.013(5) 0.040(6) -0.011(5)
N4 0.066(5) 0.055(5) 0.056(5) 0.009(4) 0.020(4) 0.010(4)
N5 0.056(5) 0.054(5) 0.047(4) 0.000(4) 0.001(4) 0.000(4)
N6 0.082(6) 0.045(5) 0.056(5) 0.015(4) 0.005(5) 0.013(5)
C1 0.061(7) 0.055(6) 0.058(6) -0.003(5) 0.002(5) 0.009(5)
C2 0.061(7) 0.073(7) 0.056(6) 0.015(5) 0.013(5) 0.000(6)
C3 0.076(8) 0.091(9) 0.059(7) 0.013(6) 0.008(6) 0.005(7)
C4 0.069(8) 0.103(10) 0.079(9) 0.025(7) 0.008(7) 0.015(7)
C5 0.067(7) 0.071(7) 0.072(7) 0.012(6) 0.012(6) 0.006(6)
C6 0.071(7) 0.052(6) 0.052(6) 0.008(5) 0.007(5) 0.001(5)
C7 0.083(9) 0.147(14) 0.112(12) 0.069(11) 0.031(9) 0.062(10)
C11 0.071(7) 0.080(8) 0.058(6) -0.006(6) 0.012(6) -0.021(6)
C12 0.075(8) 0.109(10) 0.051(6) -0.022(7) 0.023(5) -0.039(7)
C13 0.068(7) 0.094(9) 0.059(7) -0.036(7) 0.026(6) -0.024(7)
C14 0.083(9) 0.099(12) 0.110(11) -0.044(10) 0.016(8) -0.039(9)
C15 0.084(10) 0.088(11) 0.154(17) -0.063(12) 0.030(10) -0.011(8)
C16 0.090(10) 0.061(8) 0.142(14) -0.031(9) 0.043(10) -0.009(7)
C17 0.071(8) 0.048(7) 0.118(10) -0.015(7) 0.028(7) 0.003(6)
C18 0.066(7) 0.077(8) 0.076(8) -0.022(6) 0.004(6) -0.002(6)
C19 0.058(7) 0.064(7) 0.098(10) -0.018(7) 0.025(7) -0.004(6)
C20 0.048(7) 0.110(11) 0.136(13) -0.026(10) 0.040(8) -0.004(7)
C21 0.076(12) 0.122(15) 0.26(3) -0.096(18) 0.097(16) -0.050(11)
C22 0.111(13) 0.063(8) 0.131(14) -0.012(9) 0.063(11) -0.030(9)
C23 0.092(9) 0.073(8) 0.094(9) -0.018(7) 0.038(8) -0.011(7)
C24 0.047(5) 0.061(6) 0.066(6) 0.006(5) 0.023(5) 0.002(5)
C25 0.070(7) 0.061(6) 0.055(6) 0.001(5) 0.017(5) 0.018(5)
C26 0.086(8) 0.047(6) 0.047(6) 0.002(5) -0.002(6) 0.000(5)
C27 0.078(8) 0.063(7) 0.079(8) 0.006(6) 0.006(6) 0.024(6)
C28 0.110(11) 0.067(8) 0.090(9) 0.034(7) 0.005(8) 0.027(8)
C29 0.072(7) 0.053(6) 0.067(7) 0.025(5) 0.005(6) 0.010(5)
C30 0.064(6) 0.057(6) 0.055(6) 0.010(5) -0.002(5) -0.007(5)
C31 0.074(8) 0.060(6) 0.063(7) 0.016(5) 0.017(6) 0.008(6)
C32 0.087(8) 0.050(6) 0.052(6) 0.016(5) 0.024(6) 0.024(6)
C33 0.120(12) 0.072(8) 0.049(7) 0.012(6) 0.030(7) 0.022(8)
C34 0.139(14) 0.087(9) 0.056(8) -0.006(7) -0.038(9) 0.022(9)
C35 0.091(9) 0.079(8) 0.072(9) -0.002(7) -0.004(7) 0.008(7)
C36 0.086(9) 0.055(6) 0.065(8) 0.015(5) 0.008(6) 0.005(6)
C37 0.067(6) 0.034(5) 0.050(6) 0.000(5) -0.005(5) 0.014(5)
C38 0.055(6) 0.041(5) 0.054(6) 0.001(4) 0.005(5) 0.007(4)
C39 0.046(5) 0.054(6) 0.045(5) 0.006(4) -0.005(4) 0.004(5)

loop_
_atom_type_symbol
_atom_type_description
_atom_type_scat_dispersion_real
_atom_type_scat_dispersion_imag
_atom_type_scat_source
C C 0.0033 0.0016 'International Tables Vol C Tables 4.2.6.8 and 6.1.1.4'
H H 0.0000 0.0000 'International Tables Vol C Tables 4.2.6.8 and 6.1.1.4'
N N 0.0061 0.0033 'International Tables Vol C Tables 4.2.6.8 and 6.1.1.4'
O O 0.0106 0.0060 'International Tables Vol C Tables 4.2.6.8 and 6.1.1.4'
Cl Cl 0.1484 0.1585 'International Tables Vol C Tables 4.2.6.8 and 6.1.1.4'
Co Co 0.3494 0.9721 'International Tables Vol C Tables 4.2.6.8 and 6.1.1.4'

loop_
_geom_angle_atom_site_label_1
_geom_angle_atom_site_label_2
_geom_angle_atom_site_label_3
_geom_angle
_geom_angle_site_symmetry_1
_geom_angle_site_symmetry_3
_geom_angle_publ_flag
O2 Co1 N3 95.7(4) . . ?
O2 Co1 O1 90.4(3) . . ?
N3 Co1 O1 93.4(3) . . ?
O2 Co1 N2 96.1(4) . . ?
N3 Co1 N2 91.3(4) . . ?
O1 Co1 N2 171.6(4) . . ?
O2 Co1 O4 87.3(3) . . ?
N3 Co1 O4 176.9(4) . . ?
O1 Co1 O4 87.5(3) . . ?
N2 Co1 O4 87.3(3) . . ?
O2 Co1 N1 177.8(3) . . ?
N3 Co1 N1 85.2(4) . . ?
O1 Co1 N1 91.6(3) . . ?
N2 Co1 N1 81.9(5) . . ?
O4 Co1 N1 91.8(3) . . ?
O3 Co2 O1 84.9(3) . . ?
O3 Co2 O5 95.8(3) . . ?
O1 Co2 O5 90.3(3) . . ?
O3 Co2 N6 87.7(3) . . ?
O1 Co2 N6 172.5(3) . . ?
O5 Co2 N6 91.3(4) . . ?
O3 Co2 N4 91.5(3) . . ?
O1 Co2 N4 96.7(3) . . ?
O5 Co2 N4 170.3(3) . . ?
N6 Co2 N4 82.7(4) . . ?
O3 Co2 N5 170.7(4) . . ?
O1 Co2 N5 87.8(3) . . ?
O5 Co2 N5 90.0(3) . . ?
N6 Co2 N5 99.5(3) . . ?
N4 Co2 N5 83.6(3) . . ?
C1 O1 Co2 123.2(6) . . ?
C1 O1 Co1 118.9(6) . . ?
Co2 O1 Co1 113.0(4) . . ?
O3 O2 Co1 111.9(5) . . ?
O2 O3 Co2 109.2(5) . . ?
C37 O4 Co1 125.5(6) . . ?
C37 O5 Co2 132.4(7) . . ?
C12 N1 C18 109.6(8) . . ?
C12 N1 C11 113.3(9) . . ?
C18 N1 C11 109.6(9) . . ?
C12 N1 Co1 104.2(7) . . ?
C18 N1 Co1 108.9(7) . . ?
C11 N1 Co1 111.1(6) . . ?
C13 N2 C17 118.5(11) . . ?
C13 N2 Co1 116.0(10) . . ?
C17 N2 Co1 125.3(9) . . ?
C19 N3 C23 118.6(11) . . ?
C19 N3 Co1 117.4(8) . . ?
C23 N3 Co1 124.0(10) . . ?
C31 N4 C24 108.6(8) . . ?
C31 N4 C25 109.2(8) . . ?
C24 N4 C25 112.7(8) . . ?
C31 N4 Co2 104.8(6) . . ?
C24 N4 Co2 112.4(6) . . ?
C25 N4 Co2 108.9(6) . . ?
C30 N5 C26 119.7(8) . . ?
C30 N5 Co2 126.6(7) . . ?
C26 N5 Co2 112.7(6) . . ?
C32 N6 C36 120.0(10) . . ?
C32 N6 Co2 111.8(8) . . ?
C36 N6 Co2 128.1(7) . . ?
O1 C1 C6 121.7(9) . . ?
O1 C1 C2 118.2(9) . . ?
C6 C1 C2 120.0(10) . . ?
C1 C2 C3 119.4(10) . . ?
C1 C2 C11 117.6(10) . . ?
C3 C2 C11 122.8(10) . . ?
C4 C3 C2 124.1(11) . . ?
C4 C3 H3A 117.9 . . ?
C2 C3 H3A 117.9 . . ?
C3 C4 C5 114.8(9) . . ?
C3 C4 C7 120.5(9) . . ?
C5 C4 C7 123.7(9) . . ?
C6 C5 C4 123.4(10) . . ?
C6 C5 H5A 118.3 . . ?
C4 C5 H5A 118.3 . . ?
C1 C6 C5 118.1(10) . . ?
C1 C6 C24 118.6(9) . . ?
C5 C6 C24 123.0(9) . . ?
C9 C7 C4 111.0(7) . . ?
C9 C7 C10 110.6(7) . . ?
C4 C7 C10 108.9(7) . . ?
C9 C7 C8 109.7(7) . . ?
C4 C7 C8 109.2(7) . . ?
C10 C7 C8 107.3(7) . . ?
C7 C8 H8A 109.5 . . ?
C7 C8 H8B 109.5 . . ?
H8A C8 H8B 109.5 . . ?
C7 C8 H8C 109.5 . . ?
H8A C8 H8C 109.5 . . ?
H8B C8 H8C 109.5 . . ?
C7 C9 H9A 109.5 . . ?
C7 C9 H9B 109.5 . . ?
H9A C9 H9B 109.5 . . ?
C7 C9 H9C 109.5 . . ?
H9A C9 H9C 109.5 . . ?
H9B C9 H9C 109.5 . . ?
C7 C10 H10A 109.5 . . ?
C7 C10 H10B 109.5 . . ?
H10A C10 H10B 109.5 . . ?
C7 C10 H10C 109.5 . . ?
H10A C10 H10C 109.5 . . ?
H10B C10 H10C 109.5 . . ?
C2 C11 N1 109.1(9) . . ?
C2 C11 H11A 109.9 . . ?
N1 C11 H11A 109.9 . . ?
C2 C11 H11B 109.9 . . ?
N1 C11 H11B 109.9 . . ?
H11A C11 H11B 108.3 . . ?
N1 C12 C13 106.5(9) . . ?
N1 C12 H12A 110.4 . . ?
C13 C12 H12A 110.4 . . ?
N1 C12 H12B 110.4 . . ?
C13 C12 H12B 110.4 . . ?
H12A C12 H12B 108.6 . . ?
N2 C13 C14 122.7(16) . . ?
N2 C13 C12 113.6(10) . . ?
C14 C13 C12 123.6(14) . . ?
C13 C14 C15 119.9(17) . . ?
C13 C14 H14A 120.1 . . ?
C15 C14 H14A 120.1 . . ?
C14 C15 C16 118.0(14) . . ?
C14 C15 H15A 121.0 . . ?
C16 C15 H15A 121.0 . . ?
C17 C16 C15 119.9(16) . . ?
C17 C16 H16A 120.0 . . ?
C15 C16 H16A 120.0 . . ?
C16 C17 N2 120.9(15) . . ?
C16 C17 H17A 119.6 . . ?
N2 C17 H17A 119.6 . . ?
N1 C18 C19 111.3(10) . . ?
N1 C18 H18A 109.4 . . ?
C19 C18 H18A 109.4 . . ?
N1 C18 H18B 109.4 . . ?
C19 C18 H18B 109.4 . . ?
H18A C18 H18B 108.0 . . ?
C20 C19 N3 123.5(13) . . ?
C20 C19 C18 121.8(14) . . ?
N3 C19 C18 114.5(10) . . ?
C19 C20 C21 115.5(16) . . ?
C19 C20 H20A 122.3 . . ?
C21 C20 H20A 122.3 . . ?
C22 C21 C20 121.3(14) . . ?
C22 C21 H21A 119.3 . . ?
C20 C21 H21A 119.3 . . ?
C21 C22 C23 118.8(16) . . ?
C21 C22 H22A 120.6 . . ?
C23 C22 H22A 120.6 . . ?
C22 C23 N3 122.1(16) . . ?
C22 C23 H23A 118.9 . . ?
N3 C23 H23A 118.9 . . ?
N4 C24 C6 114.5(8) . . ?
N4 C24 H24A 108.6 . . ?
C6 C24 H24A 108.6 . . ?
N4 C24 H24B 108.6 . . ?
C6 C24 H24B 108.6 . . ?
H24A C24 H24B 107.6 . . ?
C26 C25 N4 110.8(8) . . ?
C26 C25 H25A 109.5 . . ?
N4 C25 H25A 109.5 . . ?
C26 C25 H25B 109.5 . . ?
N4 C25 H25B 109.5 . . ?
H25A C25 H25B 108.1 . . ?
N5 C26 C27 119.6(10) . . ?
N5 C26 C25 115.4(9) . . ?
C27 C26 C25 125.1(10) . . ?
C28 C27 C26 119.3(11) . . ?
C28 C27 H27A 120.3 . . ?
C26 C27 H27A 120.3 . . ?
C27 C28 C29 120.6(11) . . ?
C27 C28 H28A 119.7 . . ?
C29 C28 H28A 119.7 . . ?
C30 C29 C28 118.3(10) . . ?
C30 C29 H29A 120.8 . . ?
C28 C29 H29A 120.8 . . ?
N5 C30 C29 122.4(10) . . ?
N5 C30 H30A 118.8 . . ?
C29 C30 H30A 118.8 . . ?
N4 C31 C32 106.3(9) . . ?
N4 C31 H31A 110.5 . . ?
C32 C31 H31A 110.5 . . ?
N4 C31 H31B 110.5 . . ?
C32 C31 H31B 110.5 . . ?
H31A C31 H31B 108.7 . . ?
N6 C32 C33 118.0(12) . . ?
N6 C32 C31 115.0(9) . . ?
C33 C32 C31 126.7(10) . . ?
C34 C33 C32 121.1(12) . . ?
C34 C33 H33A 119.5 . . ?
C32 C33 H33A 119.5 . . ?
C33 C34 C35 117.5(12) . . ?
C33 C34 H34A 121.3 . . ?
C35 C34 H34A 121.3 . . ?
C36 C35 C34 122.3(14) . . ?
C36 C35 H35A 118.9 . . ?
C34 C35 H35A 118.9 . . ?
C35 C36 N6 121.1(12) . . ?
C35 C36 H36A 119.5 . . ?
N6 C36 H36A 119.5 . . ?
O4 C37 O5 126.8(9) . . ?
O4 C37 C38 116.6(9) . . ?
O5 C37 C38 116.5(9) . . ?
C39 C38 C39 119.6(10) 6_566 . ?
C39 C38 C37 120.0(9) 6_566 . ?
C39 C38 C37 120.1(9) . . ?
C38 C39 C38 120.3(10) 12_664 . ?
C38 C39 H39A 119.8 12_664 . ?
C38 C39 H39A 119.8 . . ?
O1A Cl1 O1A 109.6(3) . 12_664 ?
O1A Cl1 O1A 109.6(3) . 6_566 ?
O1A Cl1 O1A 109.6(3) 12_664 6_566 ?
O1A Cl1 O1B 109.4(3) . . ?
O1A Cl1 O1B 109.4(3) 12_664 . ?
O1A Cl1 O1B 109.4(3) 6_566 . ?
O2C Cl2 O2A 111.9(7) . . ?
O2C Cl2 O2B 110.7(7) . . ?
O2A Cl2 O2B 108.4(7) . . ?
O2C Cl2 O2D 110.1(7) . . ?
O2A Cl2 O2D 108.5(7) . . ?
O2B Cl2 O2D 107.1(7) . . ?
O3B Cl3 O3A 108.6(7) . 10_646 ?
O3B Cl3 O3A 108.6(7) . 7_665 ?
O3A Cl3 O3A 110.3(7) 10_646 7_665 ?
O3B Cl3 O3A 108.6(7) . . ?
O3A Cl3 O3A 110.3(7) 10_646 . ?
O3A Cl3 O3A 110.3(7) 7_665 . ?
O4B Cl4 O4A 109.8(7) . 7_665 ?
O4B Cl4 O4A 109.7(7) . 10_646 ?
O4A Cl4 O4A 109.2(7) 7_665 10_646 ?
O4B Cl4 O4A 109.7(7) . . ?
O4A Cl4 O4A 109.2(7) 7_665 . ?
O4A Cl4 O4A 109.2(7) 10_646 . ?
O5B Cl5 O5A 110.6(11) . 10_646 ?
O5B Cl5 O5A 110.6(11) . . ?
O5A Cl5 O5A 108.3(12) 10_646 . ?
O5B Cl5 O5A 110.6(11) . 7_665 ?
O5A Cl5 O5A 108.3(12) 10_646 7_665 ?
O5A Cl5 O5A 108.3(12) . 7_665 ?
O5D Cl5 O5C 110.4(10) . 10_646 ?
O5D Cl5 O5C 110.5(10) . 7_665 ?
O5C Cl5 O5C 108.5(11) 10_646 7_665 ?
O5D Cl5 O5C 110.5(10) . . ?
O5C Cl5 O5C 108.5(11) 10_646 . ?
O5C Cl5 O5C 108.5(11) 7_665 . ?
O1S C1S C2S 115(2) . . ?
O1S C1S C3S 123(2) . . ?
C2S C1S C3S 121.6(19) . . ?
C1S C2S H2SA 109.5 . . ?
C1S C2S H2SB 109.5 . . ?
H2SA C2S H2SB 109.5 . . ?
C1S C2S H2SC 109.5 . . ?
H2SA C2S H2SC 109.5 . . ?
H2SB C2S H2SC 109.5 . . ?
C1S C3S H3SA 109.5 . . ?
C1S C3S H3SB 109.5 . . ?
H3SA C3S H3SB 109.5 . . ?
C1S C3S H3SC 109.5 . . ?
H3SA C3S H3SC 109.5 . . ?
H3SB C3S H3SC 109.5 . . ?
O2S C4S C5S 116(2) . . ?
O2S C4S C6S 121(2) . . ?
C5S C4S C6S 123(2) . . ?
C4S C5S H5S1 109.5 . . ?
C4S C5S H5S2 109.5 . . ?
H5S1 C5S H5S2 109.5 . . ?
C4S C5S H5S3 109.5 . . ?
H5S1 C5S H5S3 109.5 . . ?
H5S2 C5S H5S3 109.5 . . ?
C4S C6S H6S1 109.5 . . ?
C4S C6S H6S2 109.5 . . ?
H6S1 C6S H6S2 109.5 . . ?
C4S C6S H6S3 109.5 . . ?
H6S1 C6S H6S3 109.5 . . ?
H6S2 C6S H6S3 109.5 . . ?

loop_
_geom_bond_atom_site_label_1
_geom_bond_atom_site_label_2
_geom_bond_distance
_geom_bond_site_symmetry_2
_geom_bond_publ_flag
Co1 O2 1.860(8) . ?
Co1 N3 1.894(10) . ?
Co1 O1 1.897(6) . ?
Co1 N2 1.926(10) . ?
Co1 O4 1.937(7) . ?
Co1 N1 2.030(9) . ?
Co2 O3 1.874(6) . ?
Co2 O1 1.895(7) . ?
Co2 O5 1.895(6) . ?
Co2 N6 1.933(9) . ?
Co2 N4 1.954(8) . ?
Co2 N5 2.004(8) . ?
O1 C1 1.345(13) . ?
O2 O3 1.420(9) . ?
O4 C37 1.260(12) . ?
O5 C37 1.262(11) . ?
N1 C12 1.494(13) . ?
N1 C18 1.498(15) . ?
N1 C11 1.505(16) . ?
N2 C13 1.322(17) . ?
N2 C17 1.345(17) . ?
N3 C19 1.359(17) . ?
N3 C23 1.375(16) . ?
N4 C31 1.471(13) . ?
N4 C24 1.492(14) . ?
N4 C25 1.497(14) . ?
N5 C30 1.353(12) . ?
N5 C26 1.363(14) . ?
N6 C32 1.349(13) . ?
N6 C36 1.361(15) . ?
C1 C6 1.397(15) . ?
C1 C2 1.398(15) . ?
C2 C3 1.406(16) . ?
C2 C11 1.466(15) . ?
C3 C4 1.359(16) . ?
C3 H3A 0.950 . ?
C4 C5 1.445(16) . ?
C4 C7 1.541(8) . ?
C5 C6 1.400(16) . ?
C5 H5A 0.950 . ?
C6 C24 1.495(15) . ?
C7 C9 1.516(8) . ?
C7 C10 1.546(8) . ?
C7 C8 1.553(9) . ?
C8 H8A 0.980 . ?
C8 H8B 0.980 . ?
C8 H8C 0.980 . ?
C9 H9A 0.980 . ?
C9 H9B 0.980 . ?
C9 H9C 0.980 . ?
C10 H10A 0.980 . ?
C10 H10B 0.980 . ?
C10 H10C 0.980 . ?
C11 H11A 0.990 . ?
C11 H11B 0.990 . ?
C12 C13 1.526(19) . ?
C12 H12A 0.990 . ?
C12 H12B 0.990 . ?
C13 C14 1.325(19) . ?
C14 C15 1.36(2) . ?
C14 H14A 0.950 . ?
C15 C16 1.37(2) . ?
C15 H15A 0.950 . ?
C16 C17 1.340(18) . ?
C16 H16A 0.950 . ?
C17 H17A 0.950 . ?
C18 C19 1.514(18) . ?
C18 H18A 0.990 . ?
C18 H18B 0.990 . ?
C19 C20 1.352(19) . ?
C20 C21 1.48(3) . ?
C20 H20A 0.950 . ?
C21 C22 1.34(3) . ?
C21 H21A 0.950 . ?
C22 C23 1.37(2) . ?
C22 H22A 0.950 . ?
C23 H23A 0.950 . ?
C24 H24A 0.990 . ?
C24 H24B 0.990 . ?
C25 C26 1.444(15) . ?
C25 H25A 0.990 . ?
C25 H25B 0.990 . ?
C26 C27 1.442(15) . ?
C27 C28 1.332(17) . ?
C27 H27A 0.950 . ?
C28 C29 1.419(18) . ?
C28 H28A 0.950 . ?
C29 C30 1.366(15) . ?
C29 H29A 0.950 . ?
C30 H30A 0.950 . ?
C31 C32 1.488(17) . ?
C31 H31A 0.990 . ?
C31 H31B 0.990 . ?
C32 C33 1.442(17) . ?
C33 C34 1.35(2) . ?
C33 H33A 0.950 . ?
C34 C35 1.37(2) . ?
C34 H34A 0.950 . ?
C35 C36 1.333(17) . ?
C35 H35A 0.950 . ?
C36 H36A 0.950 . ?
C37 C38 1.477(15) . ?
C38 C39 1.376(13) 6_566 ?
C38 C39 1.424(13) . ?
C39 C38 1.376(13) 12_664 ?
C39 H39A 0.950 . ?
Cl1 O1A 1.398(7) . ?
Cl1 O1A 1.398(6) 12_664 ?
Cl1 O1A 1.398(7) 6_566 ?
Cl1 O1B 1.399(9) . ?
Cl2 O2C 1.371(9) . ?
Cl2 O2A 1.386(10) . ?
Cl2 O2B 1.403(9) . ?
Cl2 O2D 1.417(10) . ?
Cl3 O3B 1.385(11) . ?
Cl3 O3A 1.406(10) 10_646 ?
Cl3 O3A 1.406(10) 7_665 ?
Cl3 O3A 1.406(10) . ?
Cl4 O4B 1.397(11) . ?
Cl4 O4A 1.399(10) 7_665 ?
Cl4 O4A 1.399(10) 10_646 ?
Cl4 O4A 1.399(10) . ?
Cl5 O5A 1.395(12) . ?
Cl5 O5B 1.392(11) . ?
Cl5 O5C 1.410(11) . ?
Cl5 O5D 1.384(12) . ?
O1S C1S 1.255(10) . ?
C1S C2S 1.533(10) . ?
C1S C3S 1.551(10) . ?
C2S H2SA 0.980 . ?
C2S H2SB 0.980 . ?
C2S H2SC 0.980 . ?
C3S H3SA 0.980 . ?
C3S H3SB 0.980 . ?
C3S H3SC 0.980 . ?
O2S C4S 1.267(13) . ?
C4S C5S 1.525(13) . ?
C4S C6S 1.558(13) . ?
C5S H5S1 0.980 . ?
C5S H5S2 0.980 . ?
C5S H5S3 0.980 . ?
C6S H6S1 0.980 . ?
C6S H6S2 0.980 . ?
C6S H6S3 0.980 . ?

loop_
_geom_torsion_atom_site_label_1
_geom_torsion_atom_site_label_2
_geom_torsion_atom_site_label_3
_geom_torsion_atom_site_label_4
_geom_torsion
_geom_torsion_site_symmetry_1
_geom_torsion_site_symmetry_2
_geom_torsion_site_symmetry_3
_geom_torsion_site_symmetry_4
_geom_torsion_publ_flag
O3 Co2 O1 C1 117.8(8) . . . . ?
O5 Co2 O1 C1 -146.4(7) . . . . ?
N4 Co2 O1 C1 26.9(8) . . . . ?
N5 Co2 O1 C1 -56.4(7) . . . . ?
O3 Co2 O1 Co1 -37.2(4) . . . . ?
O5 Co2 O1 Co1 58.6(3) . . . . ?
N4 Co2 O1 Co1 -128.1(4) . . . . ?
N5 Co2 O1 Co1 148.6(4) . . . . ?
O2 Co1 O1 C1 -140.4(7) . . . . ?
N3 Co1 O1 C1 -44.7(8) . . . . ?
O4 Co1 O1 C1 132.4(7) . . . . ?
N1 Co1 O1 C1 40.6(7) . . . . ?
O2 Co1 O1 Co2 15.8(4) . . . . ?
N3 Co1 O1 Co2 111.5(5) . . . . ?
O4 Co1 O1 Co2 -71.4(4) . . . . ?
N1 Co1 O1 Co2 -163.2(4) . . . . ?
N3 Co1 O2 O3 -71.4(6) . . . . ?
O1 Co1 O2 O3 22.1(5) . . . . ?
N2 Co1 O2 O3 -163.4(5) . . . . ?
O4 Co1 O2 O3 109.6(5) . . . . ?
Co1 O2 O3 Co2 -54.2(6) . . . . ?
O1 Co2 O3 O2 53.9(6) . . . . ?
O5 Co2 O3 O2 -35.9(6) . . . . ?
N6 Co2 O3 O2 -126.9(6) . . . . ?
N4 Co2 O3 O2 150.4(6) . . . . ?
O2 Co1 O4 C37 -46.0(7) . . . . ?
O1 Co1 O4 C37 44.5(7) . . . . ?
N2 Co1 O4 C37 -142.2(8) . . . . ?
N1 Co1 O4 C37 136.0(7) . . . . ?
O3 Co2 O5 C37 75.6(8) . . . . ?
O1 Co2 O5 C37 -9.3(8) . . . . ?
N6 Co2 O5 C37 163.4(8) . . . . ?
N5 Co2 O5 C37 -97.1(8) . . . . ?
N3 Co1 N1 C12 -126.7(7) . . . . ?
O1 Co1 N1 C12 140.0(7) . . . . ?
N2 Co1 N1 C12 -34.6(7) . . . . ?
O4 Co1 N1 C12 52.4(7) . . . . ?
N3 Co1 N1 C18 -9.8(7) . . . . ?
O1 Co1 N1 C18 -103.1(7) . . . . ?
N2 Co1 N1 C18 82.3(7) . . . . ?
O4 Co1 N1 C18 169.3(7) . . . . ?
N3 Co1 N1 C11 111.1(7) . . . . ?
O1 Co1 N1 C11 17.8(6) . . . . ?
N2 Co1 N1 C11 -156.9(7) . . . . ?
O4 Co1 N1 C11 -69.8(6) . . . . ?
O2 Co1 N2 C13 -160.4(8) . . . . ?
N3 Co1 N2 C13 103.8(9) . . . . ?
O4 Co1 N2 C13 -73.4(8) . . . . ?
N1 Co1 N2 C13 18.8(8) . . . . ?
O2 Co1 N2 C17 25.2(10) . . . . ?
N3 Co1 N2 C17 -70.6(10) . . . . ?
O4 Co1 N2 C17 112.2(10) . . . . ?
N1 Co1 N2 C17 -155.6(10) . . . . ?
O2 Co1 N3 C19 -177.7(8) . . . . ?
O1 Co1 N3 C19 91.5(8) . . . . ?
N2 Co1 N3 C19 -81.5(9) . . . . ?
N1 Co1 N3 C19 0.2(8) . . . . ?
O2 Co1 N3 C23 2.7(9) . . . . ?
O1 Co1 N3 C23 -88.0(9) . . . . ?
N2 Co1 N3 C23 98.9(9) . . . . ?
N1 Co1 N3 C23 -179.3(9) . . . . ?
O3 Co2 N4 C31 49.8(7) . . . . ?
O1 Co2 N4 C31 134.9(7) . . . . ?
N6 Co2 N4 C31 -37.6(7) . . . . ?
N5 Co2 N4 C31 -138.1(7) . . . . ?
O3 Co2 N4 C24 -68.0(6) . . . . ?
O1 Co2 N4 C24 17.1(7) . . . . ?
N6 Co2 N4 C24 -155.4(7) . . . . ?
N5 Co2 N4 C24 104.1(7) . . . . ?
O3 Co2 N4 C25 166.5(7) . . . . ?
O1 Co2 N4 C25 -108.5(7) . . . . ?
N6 Co2 N4 C25 79.1(7) . . . . ?
N5 Co2 N4 C25 -21.4(7) . . . . ?
O1 Co2 N5 C30 -64.2(8) . . . . ?
O5 Co2 N5 C30 26.1(8) . . . . ?
N6 Co2 N5 C30 117.4(8) . . . . ?
N4 Co2 N5 C30 -161.1(9) . . . . ?
O1 Co2 N5 C26 104.6(7) . . . . ?
O5 Co2 N5 C26 -165.1(7) . . . . ?
N6 Co2 N5 C26 -73.8(7) . . . . ?
N4 Co2 N5 C26 7.6(7) . . . . ?
O3 Co2 N6 C32 -69.4(7) . . . . ?
O5 Co2 N6 C32 -165.2(7) . . . . ?
N4 Co2 N6 C32 22.4(7) . . . . ?
N5 Co2 N6 C32 104.6(7) . . . . ?
O3 Co2 N6 C36 106.7(9) . . . . ?
O5 Co2 N6 C36 10.9(9) . . . . ?
N4 Co2 N6 C36 -161.5(9) . . . . ?
N5 Co2 N6 C36 -79.3(9) . . . . ?
Co2 O1 C1 C6 -34.8(13) . . . . ?
Co1 O1 C1 C6 118.8(9) . . . . ?
Co2 O1 C1 C2 148.9(8) . . . . ?
Co1 O1 C1 C2 -57.4(12) . . . . ?
O1 C1 C2 C3 178.8(10) . . . . ?
C6 C1 C2 C3 2.5(17) . . . . ?
O1 C1 C2 C11 3.2(16) . . . . ?
C6 C1 C2 C11 -173.2(10) . . . . ?
C1 C2 C3 C4 2(2) . . . . ?
C11 C2 C3 C4 177.0(13) . . . . ?
C2 C3 C4 C5 -2(2) . . . . ?
C2 C3 C4 C7 -171.2(11) . . . . ?
C3 C4 C5 C6 -0.5(19) . . . . ?
C7 C4 C5 C6 167.8(11) . . . . ?
O1 C1 C6 C5 178.6(10) . . . . ?
C2 C1 C6 C5 -5.2(16) . . . . ?
O1 C1 C6 C24 -7.9(15) . . . . ?
C2 C1 C6 C24 168.3(10) . . . . ?
C4 C5 C6 C1 4.3(18) . . . . ?
C4 C5 C6 C24 -168.8(11) . . . . ?
C3 C4 C7 C9 -175.6(12) . . . . ?
C5 C4 C7 C9 16.7(15) . . . . ?
C3 C4 C7 C10 -53.6(14) . . . . ?
C5 C4 C7 C10 138.6(12) . . . . ?
C3 C4 C7 C8 63.3(14) . . . . ?
C5 C4 C7 C8 -104.4(13) . . . . ?
C1 C2 C11 N1 61.3(13) . . . . ?
C3 C2 C11 N1 -114.2(13) . . . . ?
C12 N1 C11 C2 178.6(9) . . . . ?
C18 N1 C11 C2 55.8(12) . . . . ?
Co1 N1 C11 C2 -64.5(10) . . . . ?
C18 N1 C12 C13 -73.1(11) . . . . ?
C11 N1 C12 C13 164.1(9) . . . . ?
Co1 N1 C12 C13 43.2(9) . . . . ?
C17 N2 C13 C14 -1.3(18) . . . . ?
Co1 N2 C13 C14 -176.1(10) . . . . ?
C17 N2 C13 C12 177.6(10) . . . . ?
Co1 N2 C13 C12 2.8(12) . . . . ?
N1 C12 C13 N2 -32.0(13) . . . . ?
N1 C12 C13 C14 146.9(11) . . . . ?
N2 C13 C14 C15 0(2) . . . . ?
C12 C13 C14 C15 -179.0(12) . . . . ?
C13 C14 C15 C16 1(2) . . . . ?
C14 C15 C16 C17 1(2) . . . . ?
C15 C16 C17 N2 -2(2) . . . . ?
C13 N2 C17 C16 2.5(18) . . . . ?
Co1 N2 C17 C16 176.8(10) . . . . ?
C12 N1 C18 C19 130.0(11) . . . . ?
C11 N1 C18 C19 -105.1(11) . . . . ?
Co1 N1 C18 C19 16.6(11) . . . . ?
C23 N3 C19 C20 5.2(17) . . . . ?
Co1 N3 C19 C20 -174.4(10) . . . . ?
C23 N3 C19 C18 -170.8(10) . . . . ?
Co1 N3 C19 C18 9.6(13) . . . . ?
N1 C18 C19 C20 166.5(11) . . . . ?
N1 C18 C19 N3 -17.5(14) . . . . ?
N3 C19 C20 C21 -4.0(18) . . . . ?
C18 C19 C20 C21 171.7(12) . . . . ?
C19 C20 C21 C22 1(2) . . . . ?
C20 C21 C22 C23 1(3) . . . . ?
C21 C22 C23 N3 0(2) . . . . ?
C19 N3 C23 C22 -2.9(17) . . . . ?
Co1 N3 C23 C22 176.7(10) . . . . ?
C31 N4 C24 C6 -171.8(8) . . . . ?
C25 N4 C24 C6 67.1(10) . . . . ?
Co2 N4 C24 C6 -56.3(10) . . . . ?
C1 C6 C24 N4 57.8(13) . . . . ?
C5 C6 C24 N4 -129.1(11) . . . . ?
C31 N4 C25 C26 145.8(10) . . . . ?
C24 N4 C25 C26 -93.5(10) . . . . ?
Co2 N4 C25 C26 31.9(11) . . . . ?
C30 N5 C26 C27 -1.6(15) . . . . ?
Co2 N5 C26 C27 -171.2(8) . . . . ?
C30 N5 C26 C25 178.9(9) . . . . ?
Co2 N5 C26 C25 9.3(11) . . . . ?
N4 C25 C26 N5 -27.2(13) . . . . ?
N4 C25 C26 C27 153.3(11) . . . . ?
N5 C26 C27 C28 0.1(18) . . . . ?
C25 C26 C27 C28 179.6(12) . . . . ?
C26 C27 C28 C29 1(2) . . . . ?
C27 C28 C29 C30 0(2) . . . . ?
C26 N5 C30 C29 2.4(15) . . . . ?
Co2 N5 C30 C29 170.4(8) . . . . ?
C28 C29 C30 N5 -1.7(17) . . . . ?
C24 N4 C31 C32 165.2(8) . . . . ?
C25 N4 C31 C32 -71.7(10) . . . . ?
Co2 N4 C31 C32 44.8(9) . . . . ?
C36 N6 C32 C33 -3.9(14) . . . . ?
Co2 N6 C32 C33 172.6(8) . . . . ?
C36 N6 C32 C31 -177.4(9) . . . . ?
Co2 N6 C32 C31 -0.9(11) . . . . ?
N4 C31 C32 N6 -29.8(12) . . . . ?
N4 C31 C32 C33 157.4(10) . . . . ?
N6 C32 C33 C34 2.0(16) . . . . ?
C31 C32 C33 C34 174.7(11) . . . . ?
C32 C33 C34 C35 -1.2(19) . . . . ?
C33 C34 C35 C36 2(2) . . . . ?
C34 C35 C36 N6 -4.5(19) . . . . ?
C32 N6 C36 C35 5.2(16) . . . . ?
Co2 N6 C36 C35 -170.6(9) . . . . ?
Co1 O4 C37 O5 -3.8(13) . . . . ?
Co1 O4 C37 C38 178.6(6) . . . . ?
Co2 O5 C37 O4 -19.3(14) . . . . ?
Co2 O5 C37 C38 158.3(6) . . . . ?
O4 C37 C38 C39 163.6(8) . . . 6_566 ?
O5 C37 C38 C39 -14.2(12) . . . 6_566 ?
O4 C37 C38 C39 -11.4(12) . . . . ?
O5 C37 C38 C39 170.8(8) . . . . ?
C39 C38 C39 C38 -1.6(18) 6_566 . . 12_664 ?
C37 C38 C39 C38 173.5(6) . . . 12_664 ?
